data_2101488
loop_
_publ_author_name
'Ammon, H. L.'
'Du, Z.'
'Gilardi, R. D.'
'Dave, P. R.'
'Forohar, F.'
'Axenrod, T.'

_publ_section_title
;
 Structure of 1,3,5,7-tetranitro-3,7-diazabicyclo-[3.3.0]octane.
 Structure solution from molecular packing analysis
;
_journal_issue 2
_journal_name_full 'Acta Crystallographica Section B'
_journal_page_first 352
_journal_page_last 356
_journal_paper_doi 10.1107/S0108768195010652
_journal_volume 52
_journal_year 1996
_chemical_formula_sum 'C6 H8 N6 O8'
_chemical_formula_weight 292.16
_chemical_name_systematic
;
 1,3,5,7-tetranitro-3,7-diazabicyclo[3.3.0]octane
;
_space_group_IT_number 14
_symmetry_cell_setting monoclinic
_symmetry_space_group_name_Hall '-P 2ybc'
_symmetry_space_group_name_H-M 'P 1 21/c 1'
_cell_angle_alpha 90.00
_cell_angle_beta 98.010(10)
_cell_angle_gamma 90.00
_cell_formula_units_Z 4
_cell_length_a 11.559(2)
_cell_length_b 8.0180(10)
_cell_length_c 11.697(2)
_cell_measurement_reflns_used 29
_cell_measurement_temperature 223
_cell_measurement_theta_max 72.8
_cell_measurement_theta_min 51.2
_cell_volume 1073.5(3)
_computing_cell_refinement 'P3 program (Siemens)'
_computing_data_collection 'P3 program (Siemens)'
_computing_data_reduction 'XDISK program (Siemens)'
_computing_structure_refinement 'TEXSAN program (Molecular Structure Corp., 1989)'
_computing_structure_solution 'MOLPAK program (Holden, Du & Ammon, 1993)'
_diffrn_ambient_temperature 223
_diffrn_measurement_device 'Siemens R3m/V diffractometer'
_diffrn_measurement_method '\q/2\q scans'
_diffrn_radiation_monochromator graphite
_diffrn_radiation_source 'fine-focus sealed tube'
_diffrn_radiation_type CuK\a
_diffrn_radiation_wavelength 1.54178
_diffrn_reflns_av_R_equivalents 0.012
_diffrn_reflns_av_sigmaI/netI 22.9
_diffrn_reflns_limit_h_max 12
_diffrn_reflns_limit_h_min -11
_diffrn_reflns_limit_k_max 8
_diffrn_reflns_limit_k_min -8
_diffrn_reflns_limit_l_max 12
_diffrn_reflns_limit_l_min -12
_diffrn_reflns_number 1676
_diffrn_reflns_theta_max 56.1
_diffrn_reflns_theta_min 3.8
_diffrn_standards_decay_% -2.2
_diffrn_standards_interval_count 97
_diffrn_standards_interval_time 60
_diffrn_standards_number 3
_exptl_absorpt_coefficient_mu 1.43
_exptl_absorpt_correction_type none
_exptl_crystal_colour 'clear colorless'
_exptl_crystal_density_diffrn 1.807
_exptl_crystal_description 'irreg section of plate'
_exptl_crystal_F_000 600.0
_exptl_crystal_size_max 0.16
_exptl_crystal_size_mid 0.13
_exptl_crystal_size_min 0.06
_refine_diff_density_max 0.23
_refine_diff_density_min -0.24
_refine_ls_extinction_coef 0.7(1)x10^-5^
_refine_ls_extinction_method Zacharisen
_refine_ls_goodness_of_fit_obs 2.06
_refine_ls_hydrogen_treatment refall
_refine_ls_matrix_type full
_refine_ls_number_parameters 214
_refine_ls_number_reflns 1118
_refine_ls_number_restraints 0
_refine_ls_R_factor_obs 0.038
_refine_ls_shift/esd_max 0.03
_refine_ls_shift/esd_mean 0.00
_refine_ls_structure_factor_coef F
_refine_ls_weighting_details w=1/[\s^2^(Fo^2^)+(0.03Fo)^2^]U
_refine_ls_weighting_scheme calc
_refine_ls_wR_factor_obs 0.044
_reflns_number_observed 1118
_reflns_number_total 1537
_reflns_observed_criterion >3\s(I)
_cod_data_source_file fg0002.cif
_cod_data_source_block fg0002
_cod_depositor_comments
;
The following automatic conversions were performed:

'_refine_ls_weighting_scheme' value 'calc
w=1/[\s^2^(Fo^2^)+(0.03Fo)^2^]U' was changed to 'calc'. New tag
'_refine_ls_weighting_details' was created. The value of the new tag
was set to 'w=1/[\s^2^(Fo^2^)+(0.03Fo)^2^]U'.

Automatic conversion script
Id: cif_fix_values 3143 2015-03-26 13:38:13Z robertas 
;
_cod_original_sg_symbol_H-M 'P 21/c'
_cod_database_code 2101488

loop_
_symmetry_equiv_pos_as_xyz
'x, y, z'
'x, -y+1/2, z+1/2'
'-x, -y, -z'
'-x, y+1/2, -z+1/2'

loop_
_atom_site_aniso_label
_atom_site_aniso_U_11
_atom_site_aniso_U_22
_atom_site_aniso_U_33
_atom_site_aniso_U_12
_atom_site_aniso_U_13
_atom_site_aniso_U_23
C1 0.025(2) 0.026(2) 0.0210(10) 0.0020(10) 0.0020(10) 0.0000(10)
C2 0.026(2) 0.028(2) 0.023(2) 0.0010(10) 0.0000(10) -0.0010(10)
C3 0.024(2) 0.030(2) 0.024(2) -0.0030(10) 0.0030(10) 0.0010(10)
C4 0.0200(10) 0.021(2) 0.0260(10) 0.0040(10) 0.0030(10) -0.0010(10)
C5 0.031(2) 0.027(2) 0.037(2) -0.0030(10) 0.0040(10) 0.0000(10)
C6 0.033(2) 0.027(2) 0.028(2) 0.0060(10) 0.0020(10) 0.0000(10)
N1 0.0250(10) 0.0360(10) 0.0240(10) -0.0040(10) 0.0050(10) 0.0030(10)
N2 0.0400(10) 0.0180(10) 0.054(2) 0.0000(10) -0.0020(10) -0.0050(10)
N3 0.0320(10) 0.0270(10) 0.0340(10) 0.0010(10) 0.0110(10) 0.0010(10)
N4 0.070(2) 0.022(2) 0.035(2) 0.0000(10) 0.0060(10) 0.0020(10)
N5 0.044(2) 0.0290(10) 0.0260(10) 0.0080(10) 0.0050(10) 0.0030(10)
N6 0.0260(10) 0.0340(10) 0.0340(10) 0.0050(10) 0.0050(10) 0.0010(10)
O3A 0.0280(10) 0.0390(10) 0.0570(10) -0.0090(10) 0.0110(10) 0.0000(10)
O3B 0.0510(10) 0.0450(10) 0.0280(10) 0.0030(10) 0.0090(10) 0.0110(10)
O4A 0.086(2) 0.0280(10) 0.0460(10) 0.0150(10) 0.0130(10) 0.0020(10)
O4B 0.080(2) 0.0360(10) 0.066(2) -0.0220(10) -0.0140(10) -0.0020(10)
O5A 0.067(2) 0.0510(10) 0.0400(10) -0.0060(10) 0.0260(10) 0.0080(10)
O5B 0.063(2) 0.0470(10) 0.0280(10) 0.0060(10) -0.0080(10) -0.0050(10)
O6A 0.0410(10) 0.0350(10) 0.0470(10) 0.0050(10) 0.0050(10) -0.0110(10)
O6B 0.0250(10) 0.066(2) 0.066(2) 0.0150(10) -0.0020(10) -0.0140(10)

loop_
_atom_site_label
_atom_site_fract_x
_atom_site_fract_y
_atom_site_fract_z
_atom_site_U_iso_or_equiv
_atom_site_thermal_displace_type
_atom_site_type_symbol
C1 0.2965(2) 0.4004(4) 0.7226(2) 0.0730(10) Uani C
C2 0.3825(3) 0.5310(4) 0.6937(2) 0.078(2) Uani C
C3 0.2177(2) 0.5111(4) 0.5348(2) 0.079(2) Uani C
C4 0.1794(2) 0.4300(3) 0.6429(2) 0.068(2) Uani C
C5 0.1173(3) 0.2614(4) 0.6233(3) 0.096(2) Uani C
C6 0.3277(3) 0.2218(4) 0.6917(3) 0.089(2) Uani C
N1 0.3375(2) 0.5583(3) 0.5729(2) 0.085(2) Uani N
N2 0.2146(2) 0.1480(3) 0.6525(2) 0.114(2) Uani N
N3 0.4006(2) 0.6351(3) 0.5014(2) 0.093(2) Uani N
N4 0.2065(3) -0.0138(3) 0.6226(2) 0.129(2) Uani N
N5 0.2834(2) 0.4027(3) 0.8493(2) 0.099(2) Uani N
N6 0.1010(2) 0.5546(3) 0.6932(2) 0.094(2) Uani N
O3A 0.4998(2) 0.6816(3) 0.5407(2) 0.124(2) Uani O
O3B 0.3547(2) 0.6503(3) 0.4006(2) 0.125(2) Uani O
O4A 0.2976(2) -0.0956(3) 0.6411(2) 0.161(2) Uani O
O4B 0.1100(2) -0.0661(3) 0.5825(2) 0.186(2) Uani O
O5A 0.1983(2) 0.3290(3) 0.8761(2) 0.157(2) Uani O
O5B 0.3592(2) 0.4701(3) 0.9149(2) 0.142(2) Uani O
O6A 0.1458(2) 0.6533(3) 0.7649(2) 0.124(2) Uani O
O6B -0.0020(2) 0.5516(3) 0.6524(2) 0.160(2) Uani O
H2A 0.3729(2) 0.6291(3) 0.7378(2) 0.027(8) Uiso H
H2B 0.4632(2) 0.4892(3) 0.6983(2) 0.031(8) Uiso H
H3A 0.1667(2) 0.6041(3) 0.5169(2) 0.042(9) Uiso H
H3B 0.2153(2) 0.4341(3) 0.4729(2) 0.041(9) Uiso H
H5A 0.0604(2) 0.2416(3) 0.6817(2) 0.042(9) Uiso H
H5B 0.0815(2) 0.2438(3) 0.5438(2) 0.028(8) Uiso H
H6A 0.3624(2) 0.1632(3) 0.7555(2) 0.050(10) Uiso H
H6B 0.3747(2) 0.2238(3) 0.6337(2) 0.032(8) Uiso H

loop_
_atom_type_symbol
_atom_type_description
_atom_type_scat_dispersion_real
_atom_type_scat_dispersion_imag
_atom_type_scat_source
C C 0.0033 0.0016 'International Tables Vol C Tables 4.2.6.8 and 6.1.1.4'
H H 0.0000 0.0000 'International Tables Vol C Tables 4.2.6.8 and 6.1.1.4'
N N 0.0061 0.0033 'International Tables Vol C Tables 4.2.6.8 and 6.1.1.4'
O O 0.0106 0.0060 'International Tables Vol C Tables 4.2.6.8 and 6.1.1.4'

loop_
_geom_angle_atom_site_label_1
_geom_angle_atom_site_label_2
_geom_angle_atom_site_label_3
_geom_angle
C2 C1 C4 107.7(2)
C2 N1 N3 121.8(2)
C2 C1 C6 114.2(2)
C3 N1 N3 120.8(2)
C2 C1 N5 111.7(2)
C5 N2 C6 117.1(2)
C4 C1 C6 102.4(2)
C5 N2 N4 121.3(3)
C4 C1 N5 112.9(2)
C6 N2 N4 120.3(3)
C6 C1 N5 107.6(2)
N1 N3 O3A 117.9(2)
C1 C2 N1 99.5(2)
N1 N3 O3B 116.5(2)
C4 C3 N1 103.3(2)
O3A N3 O3B 125.6(2)
C1 C4 C3 103.4(2)
N2 N4 O4A 116.1(3)
C1 C4 C5 107.8(2)
N2 N4 O4B 117.3(3)
C1 C4 N6 112.6(2)
O4A N4 O4B 126.6(3)
C3 C4 C5 115.6(2)
C1 N5 O5A 116.0(3)
C3 C4 N6 107.1(2)
C1 N5 O5B 117.7(3)
C5 C4 N6 110.2(2)
O5A N5 O5B 126.2(3)
C4 C5 N2 100.7(2)
C4 N6 O6A 118.4(2)
C1 C6 N2 103.0(2)
C4 N6 O6B 115.9(2)
C2 N1 C3 117.3(2)
O6A N6 O6B 125.5(3)

loop_
_geom_bond_atom_site_label_1
_geom_bond_atom_site_label_2
_geom_bond_distance
C1 C2 1.514(4)
N1 N3 1.334(3)
C1 C4 1.552(4)
N2 N4 1.344(4)
C1 C6 1.532(4)
N3 O3A 1.232(3)
C1 N5 1.511(4)
N3 O3B 1.230(3)
C2 N1 1.452(4)
N4 O4A 1.235(4)
C3 C4 1.540(4)
N4 O4B 1.222(3)
C3 N1 1.446(4)
N5 O5A 1.225(3)
C4 C5 1.533(4)
N5 O5B 1.209(3)
C4 N6 1.521(4)
N6 O6A 1.215(3)
C5 N2 1.450(4)
N6 O6B 1.220(3)
C6 N2 1.449(4)
